data_7055256
loop_
_publ_author_name
'Ionita, Gabriela'
'Madalan, Augustin M.'
'Ariciu, Ana Maria'
'Medvedovici, Andrei'
'Ionita, Petre'

_publ_section_title
;
 Synthesis of novel TEMPO stable free (poly)radical derivatives and their
 host--guest interaction with cucurbit[6]uril
;
_journal_issue 1
_journal_name_full 'New J. Chem.'
_journal_page_first 503
_journal_paper_doi 10.1039/C5NJ01518A
_journal_volume 40
_journal_year 2016
_chemical_formula_sum 'C15 H21 N4 O5'
_chemical_formula_weight 337.36
_chemical_name_systematic
;
 ?
;
_space_group_crystal_system monoclinic
_space_group_IT_number 14
_space_group_name_Hall '-P 2ybc'
_space_group_name_H-M_alt 'P 1 21/c 1'
_symmetry_space_group_name_Hall '-P 2ybc'
_symmetry_space_group_name_H-M 'P 1 21/c 1'
_atom_sites_solution_hydrogens geom
_audit_creation_method SHELXL-2014
_audit_update_record
;
2015-05-25 deposited with the CCDC.
2015-11-10 downloaded from the CCDC.
;
_cell_angle_alpha 90
_cell_angle_beta 91.562(7)
_cell_angle_gamma 90
_cell_formula_units_Z 4
_cell_length_a 7.8007(6)
_cell_length_b 10.7877(5)
_cell_length_c 20.2847(16)
_cell_measurement_reflns_used 12571
_cell_measurement_temperature 293(2)
_cell_measurement_theta_max 27.16
_cell_measurement_theta_min 2.14
_cell_volume 1706.4(2)
_computing_cell_refinement X-Area
_computing_data_collection X-Area
_computing_data_reduction X-Area
_computing_structure_refinement 'SHELXL-2014 (Sheldrick, 2014)'
_computing_structure_solution 'SHELXS-2014 (Sheldrick, 2014)'
_diffrn_ambient_temperature 293(2)
_diffrn_measured_fraction_theta_full 0.999
_diffrn_measured_fraction_theta_max 0.999
_diffrn_measurement_device_type 'STOE IPDS II'
_diffrn_measurement_method 'omega scans'
_diffrn_radiation_type MoK\a
_diffrn_radiation_wavelength 0.71073
_diffrn_reflns_av_R_equivalents 0.0368
_diffrn_reflns_av_unetI/netI 0.0406
_diffrn_reflns_laue_measured_fraction_full 0.999
_diffrn_reflns_laue_measured_fraction_max 0.999
_diffrn_reflns_limit_h_max 9
_diffrn_reflns_limit_h_min -10
_diffrn_reflns_limit_k_max 13
_diffrn_reflns_limit_k_min -13
_diffrn_reflns_limit_l_max 26
_diffrn_reflns_limit_l_min -26
_diffrn_reflns_number 17932
_diffrn_reflns_point_group_measured_fraction_full 0.999
_diffrn_reflns_point_group_measured_fraction_max 0.999
_diffrn_reflns_theta_full 25.242
_diffrn_reflns_theta_max 27.160
_diffrn_reflns_theta_min 2.138
_diffrn_source 'fine-focus sealed tube'
_exptl_absorpt_coefficient_mu 0.100
_exptl_absorpt_correction_T_max 0.9818
_exptl_absorpt_correction_T_min 0.9476
_exptl_absorpt_correction_type multi-scan
_exptl_absorpt_process_details
;
[c.f. r.h. blessing, acta cryst. (1995), a51, 33-38]
;
_exptl_crystal_colour yellow
_exptl_crystal_density_diffrn 1.313
_exptl_crystal_density_meas ?
_exptl_crystal_description prism
_exptl_crystal_F_000 716
_exptl_crystal_size_max 0.4
_exptl_crystal_size_mid 0.3
_exptl_crystal_size_min 0.3
_refine_diff_density_max 0.120
_refine_diff_density_min -0.158
_refine_diff_density_rms 0.026
_refine_ls_extinction_method none
_refine_ls_goodness_of_fit_ref 0.973
_refine_ls_hydrogen_treatment constr
_refine_ls_matrix_type full
_refine_ls_number_parameters 221
_refine_ls_number_reflns 3775
_refine_ls_number_restraints 0
_refine_ls_restrained_S_all 0.973
_refine_ls_R_factor_all 0.1063
_refine_ls_R_factor_gt 0.0479
_refine_ls_shift/su_max 0.000
_refine_ls_shift/su_mean 0.000
_refine_ls_structure_factor_coef Fsqd
_refine_ls_weighting_details 'w=1/[\s^2^(Fo^2^)+(0.0541P)^2^] where P=(Fo^2^+2Fc^2^)/3'
_refine_ls_weighting_scheme calc
_refine_ls_wR_factor_gt 0.0985
_refine_ls_wR_factor_ref 0.1162
_reflns_Friedel_coverage 0.000
_reflns_number_gt 2142
_reflns_number_total 3775
_reflns_threshold_expression 'I > 2\s(I)'
_cod_data_source_file c5nj01518a2.cif
_cod_data_source_block shelx
_cod_depositor_comments
;
The following automatic conversions were performed:

'_exptl_crystal_density_meas' value 'not measured' was changed to '?'
- the value is perceived as not measured.

Automatic conversion script
Id: cif_fix_values 4268 2015-11-12 08:31:59Z antanas 
;
_cod_database_code 7055256
_shelx_space_group_comment
;
The symmetry employed for this shelxl refinement is uniquely defined
by the following loop, which should always be used as a source of
symmetry information in preference to the above space-group names.
They are only intended as comments.
;
_shelxl_version_number 2014-3

loop_
_space_group_symop_operation_xyz
'x, y, z'
'-x, y+1/2, -z+1/2'
'-x, -y, -z'
'x, -y-1/2, z-1/2'

loop_
_atom_site_label
_atom_site_type_symbol
_atom_site_fract_x
_atom_site_fract_y
_atom_site_fract_z
_atom_site_U_iso_or_equiv
_atom_site_adp_type
_atom_site_occupancy
_atom_site_site_symmetry_order
_atom_site_calc_flag
_atom_site_refinement_flags_posn
_atom_site_refinement_flags_adp
C1 C 0.2504(2) -0.03217(18) 0.23259(9) 0.0533(5) Uani 1 1 d . .
C2 C 0.1384(3) -0.1404(2) 0.25333(12) 0.0784(7) Uani 1 1 d . .
H2A H 0.1318 -0.2005 0.2185 0.118 Uiso 1 1 calc R U
H2B H 0.0254 -0.1107 0.2623 0.118 Uiso 1 1 calc R U
H2C H 0.1875 -0.1781 0.2923 0.118 Uiso 1 1 calc R U
C3 C 0.2757(3) 0.0583(2) 0.29006(10) 0.0770(7) Uani 1 1 d . .
H3A H 0.3322 0.0166 0.3264 0.115 Uiso 1 1 calc R U
H3B H 0.1661 0.0882 0.3035 0.115 Uiso 1 1 calc R U
H3C H 0.3447 0.1268 0.2764 0.115 Uiso 1 1 calc R U
C4 C 0.1662(3) 0.03195(19) 0.17264(9) 0.0590(5) Uani 1 1 d . .
H4A H 0.1235 -0.0308 0.1421 0.071 Uiso 1 1 calc R U
H4B H 0.0688 0.0798 0.1870 0.071 Uiso 1 1 calc R U
C5 C 0.2861(3) 0.11637(17) 0.13709(9) 0.0534(5) Uani 1 1 d . .
H5 H 0.3302 0.1808 0.1671 0.064 Uiso 1 1 calc R U
C6 C 0.4330(3) 0.0392(2) 0.11197(10) 0.0670(6) Uani 1 1 d . .
H6A H 0.5087 0.0926 0.0875 0.080 Uiso 1 1 calc R U
H6B H 0.3872 -0.0227 0.0817 0.080 Uiso 1 1 calc R U
C7 C 0.5369(3) -0.02550(18) 0.16632(10) 0.0587(5) Uani 1 1 d . .
C8 C 0.6430(4) -0.1287(2) 0.13621(14) 0.0954(9) Uani 1 1 d . .
H8A H 0.7181 -0.1637 0.1695 0.143 Uiso 1 1 calc R U
H8B H 0.7097 -0.0954 0.1013 0.143 Uiso 1 1 calc R U
H8C H 0.5679 -0.1919 0.1188 0.143 Uiso 1 1 calc R U
C9 C 0.6576(3) 0.0649(2) 0.20249(15) 0.0897(8) Uani 1 1 d . .
H9A H 0.5928 0.1335 0.2188 0.135 Uiso 1 1 calc R U
H9B H 0.7416 0.0948 0.1726 0.135 Uiso 1 1 calc R U
H9C H 0.7143 0.0231 0.2388 0.135 Uiso 1 1 calc R U
C10 C 0.2173(2) 0.28719(17) 0.05710(8) 0.0503(5) Uani 1 1 d . .
C11 C 0.3153(3) 0.37806(18) 0.09228(10) 0.0619(6) Uani 1 1 d . .
H11 H 0.3645 0.3570 0.1330 0.074 Uiso 1 1 calc R U
C12 C 0.3399(3) 0.49401(19) 0.06876(10) 0.0636(6) Uani 1 1 d . .
H12 H 0.4029 0.5514 0.0936 0.076 Uiso 1 1 calc R U
C13 C 0.2704(3) 0.52699(19) 0.00724(10) 0.0569(5) Uani 1 1 d . .
C14 C 0.1731(2) 0.44578(18) -0.02855(9) 0.0534(5) Uani 1 1 d . .
H14 H 0.1253 0.4695 -0.0691 0.064 Uiso 1 1 calc R U
C15 C 0.1451(2) 0.32727(17) -0.00458(8) 0.0494(4) Uani 1 1 d . .
N1 N 0.4205(2) -0.08243(13) 0.21481(7) 0.0512(4) Uani 1 1 d . .
N2 N 0.1944(2) 0.17326(15) 0.08081(8) 0.0605(5) Uani 1 1 d . .
H2 H 0.1178 0.1284 0.0610 0.073 Uiso 1 1 calc R U
N3 N 0.0378(2) 0.24720(17) -0.04543(7) 0.0589(4) Uani 1 1 d . .
N4 N 0.3002(3) 0.65118(18) -0.01819(10) 0.0691(5) Uani 1 1 d . .
O1 O 0.4937(2) -0.15380(13) 0.25781(7) 0.0732(4) Uani 1 1 d . .
O2 O 0.0110(2) 0.13966(15) -0.02806(7) 0.0759(5) Uani 1 1 d . .
O3 O -0.0241(2) 0.28922(15) -0.09672(7) 0.0823(5) Uani 1 1 d . .
O4 O 0.2292(3) 0.68068(15) -0.07017(9) 0.0914(5) Uani 1 1 d . .
O5 O 0.3963(3) 0.72043(16) 0.01326(9) 0.0948(6) Uani 1 1 d . .

loop_
_atom_site_aniso_label
_atom_site_aniso_U_11
_atom_site_aniso_U_22
_atom_site_aniso_U_33
_atom_site_aniso_U_23
_atom_site_aniso_U_13
_atom_site_aniso_U_12
C1 0.0533(12) 0.0574(11) 0.0489(10) 0.0043(9) -0.0018(9) 0.0027(10)
C2 0.0698(16) 0.0872(16) 0.0783(15) 0.0227(13) 0.0015(12) -0.0075(13)
C3 0.1016(19) 0.0773(15) 0.0520(11) -0.0064(10) 0.0010(12) 0.0150(13)
C4 0.0500(12) 0.0684(12) 0.0581(11) 0.0073(10) -0.0062(9) 0.0050(10)
C5 0.0556(13) 0.0515(10) 0.0523(10) 0.0072(8) -0.0114(9) 0.0064(9)
C6 0.0705(15) 0.0643(13) 0.0666(12) 0.0134(10) 0.0108(11) 0.0100(12)
C7 0.0532(12) 0.0484(11) 0.0746(13) 0.0054(10) 0.0060(10) 0.0096(10)
C8 0.099(2) 0.0795(17) 0.109(2) 0.0108(14) 0.0332(17) 0.0360(15)
C9 0.0579(15) 0.0689(15) 0.141(2) 0.0112(15) -0.0150(15) -0.0049(12)
C10 0.0468(11) 0.0550(11) 0.0488(10) 0.0036(9) -0.0005(8) 0.0120(9)
C11 0.0633(14) 0.0645(13) 0.0572(11) 0.0067(10) -0.0130(10) 0.0038(11)
C12 0.0627(14) 0.0617(13) 0.0659(12) 0.0014(10) -0.0094(11) -0.0003(10)
C13 0.0540(12) 0.0565(12) 0.0605(11) 0.0065(10) 0.0082(10) 0.0089(10)
C14 0.0505(12) 0.0672(13) 0.0428(9) 0.0072(9) 0.0059(8) 0.0170(10)
C15 0.0464(11) 0.0567(11) 0.0450(9) -0.0008(8) 0.0018(8) 0.0115(9)
N1 0.0534(10) 0.0448(8) 0.0547(9) 0.0025(7) -0.0095(8) 0.0032(7)
N2 0.0635(11) 0.0581(10) 0.0590(9) 0.0089(8) -0.0180(8) 0.0014(8)
N3 0.0620(11) 0.0687(12) 0.0459(9) -0.0041(8) -0.0029(8) 0.0129(9)
N4 0.0696(13) 0.0661(12) 0.0723(12) 0.0114(10) 0.0153(10) 0.0091(10)
O1 0.0768(10) 0.0663(9) 0.0756(9) 0.0193(7) -0.0175(8) 0.0105(8)
O2 0.0947(13) 0.0664(10) 0.0654(9) -0.0009(7) -0.0182(8) -0.0051(8)
O3 0.1023(13) 0.0889(11) 0.0543(8) 0.0019(8) -0.0255(8) 0.0106(9)
O4 0.1109(14) 0.0815(11) 0.0819(11) 0.0302(9) 0.0022(10) 0.0064(10)
O5 0.1068(15) 0.0710(11) 0.1062(13) 0.0075(10) -0.0018(11) -0.0174(10)

loop_
_atom_type_symbol
_atom_type_description
_atom_type_scat_dispersion_real
_atom_type_scat_dispersion_imag
_atom_type_scat_source
C C 0.0033 0.0016 'International Tables Vol C Tables 4.2.6.8 and 6.1.1.4'
H H 0.0000 0.0000 'International Tables Vol C Tables 4.2.6.8 and 6.1.1.4'
N N 0.0061 0.0033 'International Tables Vol C Tables 4.2.6.8 and 6.1.1.4'
O O 0.0106 0.0060 'International Tables Vol C Tables 4.2.6.8 and 6.1.1.4'

loop_
_geom_angle_atom_site_label_1
_geom_angle_atom_site_label_2
_geom_angle_atom_site_label_3
_geom_angle
N1 C1 C2 108.05(16)
N1 C1 C3 108.67(16)
C2 C1 C3 109.97(18)
N1 C1 C4 109.76(15)
C2 C1 C4 109.18(16)
C3 C1 C4 111.15(16)
C1 C2 H2A 109.5
C1 C2 H2B 109.5
H2A C2 H2B 109.5
C1 C2 H2C 109.5
H2A C2 H2C 109.5
H2B C2 H2C 109.5
C1 C3 H3A 109.5
C1 C3 H3B 109.5
H3A C3 H3B 109.5
C1 C3 H3C 109.5
H3A C3 H3C 109.5
H3B C3 H3C 109.5
C5 C4 C1 113.30(16)
C5 C4 H4A 108.9
C1 C4 H4A 108.9
C5 C4 H4B 108.9
C1 C4 H4B 108.9
H4A C4 H4B 107.7
N2 C5 C4 109.29(15)
N2 C5 C6 108.99(16)
C4 C5 C6 108.34(16)
N2 C5 H5 110.1
C4 C5 H5 110.1
C6 C5 H5 110.1
C5 C6 C7 113.65(17)
C5 C6 H6A 108.8
C7 C6 H6A 108.8
C5 C6 H6B 108.8
C7 C6 H6B 108.8
H6A C6 H6B 107.7
N1 C7 C6 110.25(16)
N1 C7 C8 108.11(18)
C6 C7 C8 109.22(18)
N1 C7 C9 108.95(18)
C6 C7 C9 111.36(18)
C8 C7 C9 108.9(2)
C7 C8 H8A 109.5
C7 C8 H8B 109.5
H8A C8 H8B 109.5
C7 C8 H8C 109.5
H8A C8 H8C 109.5
H8B C8 H8C 109.5
C7 C9 H9A 109.5
C7 C9 H9B 109.5
H9A C9 H9B 109.5
C7 C9 H9C 109.5
H9A C9 H9C 109.5
H9B C9 H9C 109.5
N2 C10 C11 121.95(16)
N2 C10 C15 122.88(17)
C11 C10 C15 115.17(17)
C12 C11 C10 122.59(18)
C12 C11 H11 118.7
C10 C11 H11 118.7
C11 C12 C13 119.76(19)
C11 C12 H12 120.1
C13 C12 H12 120.1
C14 C13 C12 120.84(18)
C14 C13 N4 119.78(18)
C12 C13 N4 119.36(19)
C13 C14 C15 119.91(17)
C13 C14 H14 120.0
C15 C14 H14 120.0
C14 C15 C10 121.68(17)
C14 C15 N3 116.32(16)
C10 C15 N3 122.00(17)
O1 N1 C1 115.89(15)
O1 N1 C7 115.31(16)
C1 N1 C7 125.03(14)
C10 N2 C5 126.85(16)
C10 N2 H2 116.6
C5 N2 H2 116.6
O3 N3 O2 121.75(17)
O3 N3 C15 118.36(18)
O2 N3 C15 119.89(15)
O4 N4 O5 123.23(19)
O4 N4 C13 118.2(2)
O5 N4 C13 118.52(18)

loop_
_geom_bond_atom_site_label_1
_geom_bond_atom_site_label_2
_geom_bond_distance
C1 N1 1.487(3)
C1 C2 1.524(3)
C1 C3 1.529(3)
C1 C4 1.531(2)
C2 H2A 0.9600
C2 H2B 0.9600
C2 H2C 0.9600
C3 H3A 0.9600
C3 H3B 0.9600
C3 H3C 0.9600
C4 C5 1.504(3)
C4 H4A 0.9700
C4 H4B 0.9700
C5 N2 1.465(2)
C5 C6 1.515(3)
C5 H5 0.9800
C6 C7 1.520(3)
C6 H6A 0.9700
C6 H6B 0.9700
C7 N1 1.489(3)
C7 C8 1.525(3)
C7 C9 1.529(3)
C8 H8A 0.9600
C8 H8B 0.9600
C8 H8C 0.9600
C9 H9A 0.9600
C9 H9B 0.9600
C9 H9C 0.9600
C10 N2 1.334(2)
C10 C11 1.423(3)
C10 C15 1.425(2)
C11 C12 1.354(3)
C11 H11 0.9300
C12 C13 1.393(3)
C12 H12 0.9300
C13 C14 1.356(3)
C13 N4 1.456(3)
C14 C15 1.387(3)
C14 H14 0.9300
C15 N3 1.448(2)
N1 O1 1.2857(18)
N2 H2 0.8600
N3 O3 1.2224(19)
N3 O2 1.232(2)
N4 O4 1.220(2)
N4 O5 1.226(2)
